data_4312713
loop_
_publ_author_name
'Daniele Belletti'
'Claudia Graiff'
'Chiara Massera'
'Alex Minarelli'
'Giovanni Predieri'
'Antonio Tiripicchio'
'Domenico Acquotti'

_publ_contact_author
;
  Dr. Claudia Graiff
  Dipartimento di Chimica GIAF, Universita' di Parma
  Parco Area delle Scienze 17/A, I-43100 Parma, Italy
;
_publ_contact_author_email claudia.graiff@unipr.it
_publ_section_title
;
 Reactivity of Ph2P(Se)CH2C6H4CH2P(Se)Ph2 with [M3(CO)12] (M = Ru or Fe).
 Synthesis and Characterization of the New Carbene Cluster
 [Ru3(\m3-Se)(\m3-H)(\m2-PPh2)(CO)6(\m2-CHC6H4CH2PPh2)]
;
_journal_name_full 'Inorganic Chemistry'
_journal_page_first 8509
_journal_page_last 8518
_journal_paper_doi 10.1021/ic034887m
_journal_volume 42
_journal_year 2003
_chemical_formula_sum 'C41 H30 Cl2 Fe3 O8 P2 Se'
_chemical_formula_weight 1030.00
_chemical_name_systematic
;

  ?

;
_space_group_IT_number 14
_symmetry_cell_setting monoclinic
_symmetry_space_group_name_Hall '-P 2yn'
_symmetry_space_group_name_H-M 'P 1 21/n 1'
_atom_sites_solution_hydrogens geom
_atom_sites_solution_primary direct
_atom_sites_solution_secondary difmap
_audit_creation_method SHELXL-97
_cell_angle_alpha 90.00
_cell_angle_beta 90.71(3)
_cell_angle_gamma 90.00
_cell_formula_units_Z 4
_cell_length_a 18.357(4)
_cell_length_b 14.313(3)
_cell_length_c 16.731(5)
_cell_measurement_reflns_used 30
_cell_measurement_temperature 293(2)
_cell_measurement_theta_max 19
_cell_measurement_theta_min 11
_cell_volume 4395.6(19)
_computing_structure_refinement 'SHELXL-97 (Sheldrick, 1997)'
_computing_structure_solution 'SHELXS-97 (Sheldrick, 1990)'
_diffrn_ambient_temperature 293(2)
_diffrn_measured_fraction_theta_full 0.997
_diffrn_measured_fraction_theta_max 0.997
_diffrn_measurement_device_type 'Philips PW1100'
_diffrn_measurement_method '\q2/\q scans'
_diffrn_radiation_monochromator graphite
_diffrn_radiation_source 'fine-focus sealed tube'
_diffrn_radiation_type MoK\a
_diffrn_radiation_wavelength 0.71073
_diffrn_reflns_av_R_equivalents 0.1447
_diffrn_reflns_av_sigmaI/netI 0.1003
_diffrn_reflns_limit_h_max 20
_diffrn_reflns_limit_h_min -20
_diffrn_reflns_limit_k_max 16
_diffrn_reflns_limit_k_min 0
_diffrn_reflns_limit_l_max 19
_diffrn_reflns_limit_l_min 0
_diffrn_reflns_number 7133
_diffrn_reflns_theta_full 24.00
_diffrn_reflns_theta_max 24.00
_diffrn_reflns_theta_min 3.02
_diffrn_standards_interval_count 100
_diffrn_standards_number 1
_exptl_absorpt_coefficient_mu 2.048
_exptl_absorpt_correction_T_max 1
_exptl_absorpt_correction_T_min 0.387
_exptl_absorpt_correction_type empirical
_exptl_crystal_colour black
_exptl_crystal_density_diffrn 1.556
_exptl_crystal_density_method 'not measured'
_exptl_crystal_description prismatic
_exptl_crystal_F_000 2064
_exptl_crystal_size_max 0.21
_exptl_crystal_size_mid 0.19
_exptl_crystal_size_min 0.18
_refine_diff_density_max 1.171
_refine_diff_density_min -1.120
_refine_diff_density_rms 0.181
_refine_ls_extinction_method none
_refine_ls_goodness_of_fit_ref 1.301
_refine_ls_hydrogen_treatment mixed
_refine_ls_matrix_type full
_refine_ls_number_parameters 517
_refine_ls_number_reflns 6884
_refine_ls_number_restraints 6
_refine_ls_restrained_S_all 1.301
_refine_ls_R_factor_all 0.1608
_refine_ls_R_factor_gt 0.0906
_refine_ls_shift/su_max 1.137
_refine_ls_shift/su_mean 0.061
_refine_ls_structure_factor_coef Fsqd
_refine_ls_weighting_details 'w=1/[\s^2^(Fo^2^)+(0.1735P)^2^+0.0000P] where P=(Fo^2^+2Fc^2^)/3'
_refine_ls_weighting_scheme calc
_refine_ls_wR_factor_gt 0.3033
_refine_ls_wR_factor_ref 0.3432
_reflns_number_gt 3768
_reflns_number_total 6884
_reflns_threshold_expression >2sigma(I)
_cod_data_source_file ic034887msi20030730_124443_6.cif
_cod_data_source_block fe7h
_cod_depositor_comments
;
The following automatic conversions were performed:

'_refine_ls_weighting_scheme' value 'calc
w=1/[\s^2^(Fo^2^)+(0.1735P)^2^+0.0000P] where P=(Fo^2^+2Fc^2^)/3' was
changed to 'calc'. New tag '_refine_ls_weighting_details' was
created. The value of the new tag was set to
'w=1/[\s^2^(Fo^2^)+(0.1735P)^2^+0.0000P] where P=(Fo^2^+2Fc^2^)/3'.

Automatic conversion script
Id: cif_fix_values 3143 2015-03-26 13:38:13Z robertas 
;
_cod_database_code 4312713

loop_
_symmetry_equiv_pos_as_xyz
'x, y, z'
'x+1/2, -y+1/2, z+1/2'
'-x, -y, -z'
'-x-1/2, y-1/2, -z-1/2'

loop_
_atom_site_label
_atom_site_type_symbol
_atom_site_fract_x
_atom_site_fract_y
_atom_site_fract_z
_atom_site_U_iso_or_equiv
_atom_site_adp_type
_atom_site_occupancy
_atom_site_calc_flag
_atom_site_refinement_flags
_atom_site_disorder_assembly
_atom_site_disorder_group
Fe1 Fe 0.91536(12) 0.16459(16) 0.52900(14) 0.0533(7) Uani 1 d . . .
Fe2 Fe 0.77549(11) 0.18350(14) 0.53911(12) 0.0393(6) Uani 1 d . . .
Fe3 Fe 0.83958(11) 0.24219(14) 0.41419(11) 0.0380(6) Uani 1 d . . .
Se1 Se 0.85924(8) 0.30878(10) 0.54178(8) 0.0390(5) Uani 1 d . . .
P1 P 0.6858(2) 0.2609(3) 0.5975(2) 0.0415(10) Uani 1 d . . .
P2 P 0.8035(2) 0.3744(3) 0.3542(2) 0.0359(9) Uani 1 d . . .
O1 O 0.6778(5) 0.2261(7) 0.4019(6) 0.051(3) Uani 1 d . . .
O2 O 0.8109(8) 0.0988(9) 0.2936(7) 0.091(4) Uani 1 d . . .
O3 O 0.9785(6) 0.2553(10) 0.3322(7) 0.080(4) Uani 1 d . . .
O4 O 0.8073(7) 0.0888(9) 0.6911(7) 0.075(4) Uani 1 d . . .
O5 O 0.7022(8) 0.0100(11) 0.4948(9) 0.097(5) Uani 1 d . . .
O6 O 0.9056(9) -0.0184(11) 0.4515(13) 0.154(9) Uani 1 d . . .
O7 O 1.0620(7) 0.2266(11) 0.4946(8) 0.091(5) Uani 1 d . . .
O8 O 0.9740(10) 0.1037(18) 0.6822(12) 0.178(10) Uani 1 d . . .
C1 C 0.7330(9) 0.2238(10) 0.4368(9) 0.046(4) Uani 1 d . . .
C2 C 0.8215(10) 0.1536(12) 0.3406(9) 0.060(5) Uani 1 d . . .
C3 C 0.9261(9) 0.2504(12) 0.3709(9) 0.055(4) Uani 1 d . . .
C4 C 0.7997(9) 0.1277(9) 0.6302(10) 0.051(4) Uani 1 d . . .
C5 C 0.7320(9) 0.0761(13) 0.5129(11) 0.060(5) Uani 1 d . . .
C6 C 0.9079(11) 0.0527(14) 0.4821(16) 0.096(7) Uani 1 d . . .
C7 C 1.0022(10) 0.2027(10) 0.5056(10) 0.052(4) Uani 1 d . . .
C8 C 0.9482(12) 0.1247(16) 0.6232(14) 0.099(7) Uani 1 d . . .
C9 C 0.6536(7) 0.3707(9) 0.5526(8) 0.040(3) Uani 1 d . . .
H9A H 0.6379 0.3578 0.4981 0.05(2) Uiso 1 calc R . .
H9B H 0.6111 0.3913 0.5816 0.05(2) Uiso 1 calc R . .
C10 C 0.7086(8) 0.4522(10) 0.5506(9) 0.044(4) Uani 1 d . . .
C11 C 0.7424(7) 0.4844(10) 0.4798(8) 0.045(4) Uani 1 d . . .
C12 C 0.7887(9) 0.5610(11) 0.4882(10) 0.059(5) Uani 1 d . . .
H12 H 0.8103 0.5846 0.4424 0.036(19) Uiso 1 calc R . .
C13 C 0.8044(11) 0.6033(11) 0.5587(10) 0.073(6) Uani 1 d . . .
H13 H 0.8370 0.6531 0.5610 0.036(19) Uiso 1 calc R . .
C14 C 0.7712(11) 0.5713(12) 0.6276(10) 0.069(5) Uani 1 d . . .
H14 H 0.7811 0.5993 0.6767 0.036(19) Uiso 1 calc R . .
C15 C 0.7241(9) 0.4984(10) 0.6221(9) 0.053(4) Uani 1 d . . .
H15 H 0.7011 0.4784 0.6682 0.036(19) Uiso 1 calc R . .
C16 C 0.7297(7) 0.4440(11) 0.3988(8) 0.045(4) Uani 1 d . . .
H16A H 0.7185 0.4950 0.3625 0.05(2) Uiso 1 calc R . .
H16B H 0.6867 0.4048 0.4011 0.05(2) Uiso 1 calc R . .
C17 C 0.6029(9) 0.1895(12) 0.5996(10) 0.059(4) Uani 1 d . . .
C18 C 0.5997(11) 0.1172(15) 0.6561(12) 0.094(7) Uani 1 d . . .
H18 H 0.6375 0.1097 0.6930 0.15(4) Uiso 1 calc R . .
C19 C 0.5411(14) 0.0576(18) 0.6575(16) 0.110(8) Uani 1 d . . .
H19 H 0.5392 0.0100 0.6952 0.15(4) Uiso 1 calc R . .
C20 C 0.4839(15) 0.069(2) 0.6012(16) 0.122(10) Uani 1 d . . .
H20 H 0.4415 0.0337 0.6044 0.15(4) Uiso 1 calc R . .
C21 C 0.4922(12) 0.1320(18) 0.5436(16) 0.105(8) Uani 1 d . . .
H21 H 0.4577 0.1337 0.5024 0.15(4) Uiso 1 calc R . .
C22 C 0.5494(9) 0.1952(14) 0.5413(13) 0.075(6) Uani 1 d . . .
H22 H 0.5516 0.2404 0.5014 0.15(4) Uiso 1 calc R . .
C23 C 0.6975(9) 0.2935(10) 0.7017(8) 0.048(4) Uani 1 d . . .
C24 C 0.7662(10) 0.3089(11) 0.7354(10) 0.064(5) Uani 1 d . . .
H24 H 0.8074 0.2987 0.7047 0.10(3) Uiso 1 calc R . .
C25 C 0.7748(13) 0.3399(12) 0.8156(12) 0.079(6) Uani 1 d . . .
H25 H 0.8207 0.3473 0.8390 0.10(3) Uiso 1 calc R . .
C26 C 0.7118(18) 0.3588(15) 0.8576(11) 0.107(9) Uani 1 d . . .
H26 H 0.7158 0.3803 0.9099 0.10(3) Uiso 1 calc R . .
C27 C 0.6452(14) 0.3467(15) 0.8249(12) 0.090(7) Uani 1 d . . .
H27 H 0.6038 0.3605 0.8542 0.10(3) Uiso 1 calc R . .
C28 C 0.6389(12) 0.3148(13) 0.7498(11) 0.078(6) Uani 1 d . . .
H28 H 0.5923 0.3064 0.7287 0.10(3) Uiso 1 calc R . .
C29 C 0.7693(8) 0.3506(9) 0.2549(8) 0.042(4) Uani 1 d . . .
C30 C 0.6969(10) 0.3506(13) 0.2340(10) 0.067(5) Uani 1 d . . .
H30 H 0.6623 0.3685 0.2712 0.09(3) Uiso 1 calc R . .
C31 C 0.6742(12) 0.3231(13) 0.1553(11) 0.072(5) Uani 1 d . . .
H31 H 0.6249 0.3232 0.1421 0.09(3) Uiso 1 calc R . .
C32 C 0.7229(12) 0.2972(13) 0.1002(11) 0.075(6) Uani 1 d . . .
H32 H 0.7079 0.2791 0.0492 0.09(3) Uiso 1 calc R . .
C33 C 0.7959(12) 0.2980(14) 0.1213(10) 0.079(6) Uani 1 d . . .
H33 H 0.8302 0.2795 0.0840 0.09(3) Uiso 1 calc R . .
C34 C 0.8189(10) 0.3253(13) 0.1956(9) 0.066(5) Uani 1 d . . .
H34 H 0.8686 0.3272 0.2071 0.09(3) Uiso 1 calc R . .
C35 C 0.8737(8) 0.4647(11) 0.3379(8) 0.045(4) Uani 1 d . . .
C36 C 0.9346(9) 0.4698(12) 0.3873(9) 0.056(4) Uani 1 d . . .
H36 H 0.9422 0.4252 0.4269 0.05(2) Uiso 1 calc R . .
C37 C 0.9840(10) 0.5410(13) 0.3776(11) 0.074(5) Uani 1 d . . .
H37 H 1.0263 0.5429 0.4088 0.05(2) Uiso 1 calc R . .
C38 C 0.9705(11) 0.6099(15) 0.3212(11) 0.078(6) Uani 1 d . . .
H38 H 1.0013 0.6612 0.3176 0.05(2) Uiso 1 calc R . .
C39 C 0.9118(10) 0.6021(12) 0.2710(10) 0.067(5) Uani 1 d . . .
H39 H 0.9054 0.6449 0.2297 0.05(2) Uiso 1 calc R . .
C40 C 0.8618(8) 0.5313(10) 0.2807(9) 0.049(4) Uani 1 d . . .
H40 H 0.8202 0.5289 0.2484 0.05(2) Uiso 1 calc R . .
C1S C 0.031(6) 0.853(3) 0.082(3) 0.40(8) Uiso 0.50 d PD . .
Cl1S Cl 0.0274(11) 0.7628(13) 0.1554(12) 0.179(7) Uiso 0.50 d PD . .
Cl2S Cl -0.0090(13) 0.9556(13) 0.1214(14) 0.215(9) Uiso 0.50 d PD . .
C2S C 0.928(2) 0.123(4) 0.864(2) 0.129(19) Uiso 0.50 d PD . .
Cl3S Cl 0.9083(19) 0.144(3) 0.967(2) 0.36(2) Uiso 0.50 d PD . .
Cl4S Cl 1.019(2) 0.161(5) 0.846(2) 0.49(3) Uiso 0.50 d PD . .

loop_
_atom_site_aniso_label
_atom_site_aniso_U_11
_atom_site_aniso_U_22
_atom_site_aniso_U_33
_atom_site_aniso_U_23
_atom_site_aniso_U_13
_atom_site_aniso_U_12
Fe1 0.0440(13) 0.0478(13) 0.0678(16) -0.0013(12) -0.0144(11) 0.0082(11)
Fe2 0.0425(12) 0.0373(12) 0.0382(12) 0.0015(9) 0.0024(9) -0.0030(9)
Fe3 0.0402(12) 0.0410(12) 0.0330(11) -0.0016(9) 0.0020(9) 0.0010(9)
Se1 0.0433(9) 0.0383(8) 0.0354(8) -0.0016(6) -0.0003(6) -0.0049(7)
P1 0.041(2) 0.045(2) 0.039(2) -0.0028(18) 0.0078(17) -0.0066(18)
P2 0.038(2) 0.038(2) 0.032(2) -0.0029(16) -0.0019(16) 0.0018(16)
O1 0.033(6) 0.054(6) 0.067(7) 0.003(5) -0.009(5) -0.007(5)
O2 0.130(12) 0.081(9) 0.063(8) -0.042(8) 0.002(8) -0.014(9)
O3 0.050(7) 0.113(11) 0.078(9) 0.015(8) 0.015(7) 0.031(7)
O4 0.076(9) 0.079(9) 0.070(8) 0.037(7) 0.010(7) 0.007(7)
O5 0.101(11) 0.085(10) 0.105(11) -0.004(9) -0.015(9) -0.023(9)
O6 0.122(14) 0.069(10) 0.27(2) -0.079(13) -0.077(15) 0.025(10)
O7 0.051(8) 0.151(14) 0.071(9) 0.017(9) 0.003(7) 0.006(9)
O8 0.114(15) 0.29(3) 0.133(16) 0.115(18) -0.036(12) 0.010(16)
C1 0.060(11) 0.039(9) 0.039(9) -0.012(7) 0.010(8) 0.001(8)
C2 0.092(13) 0.056(10) 0.033(9) 0.003(8) -0.005(9) 0.001(10)
C3 0.044(10) 0.081(13) 0.040(9) 0.008(9) 0.001(7) -0.007(9)
C4 0.076(12) 0.012(7) 0.066(11) -0.005(7) 0.000(9) -0.004(7)
C5 0.049(10) 0.054(11) 0.077(13) 0.000(9) 0.002(9) -0.005(9)
C6 0.076(14) 0.041(11) 0.17(2) -0.009(13) -0.033(14) 0.000(10)
C7 0.058(10) 0.038(9) 0.062(10) 0.013(8) -0.007(8) 0.011(8)
C8 0.089(16) 0.111(18) 0.097(17) 0.048(14) -0.026(13) -0.006(13)
C9 0.036(8) 0.040(8) 0.043(9) -0.009(7) 0.010(7) -0.001(7)
C10 0.053(10) 0.033(8) 0.047(9) -0.003(7) 0.001(7) 0.014(7)
C11 0.039(8) 0.052(10) 0.045(9) 0.006(7) 0.010(7) 0.023(7)
C12 0.076(12) 0.045(9) 0.058(11) -0.011(8) 0.037(9) -0.008(9)
C13 0.117(16) 0.039(10) 0.063(12) -0.016(9) 0.022(11) -0.020(10)
C14 0.102(15) 0.063(12) 0.044(10) -0.001(9) 0.012(10) 0.007(11)
C15 0.076(12) 0.036(8) 0.048(10) -0.002(7) 0.028(8) -0.009(8)
C16 0.032(8) 0.061(10) 0.041(9) 0.002(8) 0.004(6) -0.001(7)
C17 0.055(11) 0.069(12) 0.053(10) -0.013(9) 0.017(8) -0.002(9)
C18 0.084(15) 0.117(18) 0.081(14) 0.025(13) 0.001(12) -0.060(14)
C19 0.108(19) 0.098(18) 0.12(2) 0.003(16) 0.033(16) -0.052(16)
C20 0.10(2) 0.15(3) 0.11(2) -0.004(19) 0.035(17) -0.06(2)
C21 0.074(15) 0.12(2) 0.12(2) -0.018(16) -0.009(14) -0.061(15)
C22 0.042(10) 0.080(14) 0.103(15) -0.027(12) 0.002(10) -0.004(10)
C23 0.069(11) 0.040(9) 0.036(8) -0.003(7) 0.018(8) -0.017(8)
C24 0.085(14) 0.043(10) 0.064(11) -0.007(9) 0.009(10) -0.009(9)
C25 0.119(18) 0.051(11) 0.067(13) -0.007(10) -0.024(13) -0.005(11)
C26 0.21(3) 0.079(15) 0.036(11) -0.014(10) 0.046(16) -0.040(18)
C27 0.119(19) 0.092(15) 0.060(13) -0.036(11) 0.049(13) -0.046(14)
C28 0.094(15) 0.080(14) 0.059(12) 0.003(10) 0.023(11) -0.026(12)
C29 0.060(10) 0.031(8) 0.035(8) -0.005(6) -0.005(7) 0.003(7)
C30 0.069(12) 0.081(13) 0.050(10) -0.004(9) -0.013(9) -0.003(10)
C31 0.088(14) 0.079(13) 0.048(11) 0.003(10) -0.028(10) 0.002(11)
C32 0.103(16) 0.081(14) 0.041(10) 0.010(10) -0.028(11) -0.030(12)
C33 0.105(16) 0.098(15) 0.033(9) -0.025(10) 0.006(10) 0.016(13)
C34 0.061(11) 0.090(14) 0.047(10) -0.002(10) -0.005(9) 0.010(10)
C35 0.045(9) 0.055(10) 0.036(8) -0.010(7) 0.010(7) -0.014(8)
C36 0.068(11) 0.060(11) 0.040(9) -0.004(8) -0.008(8) -0.017(9)
C37 0.080(13) 0.071(13) 0.070(12) -0.005(10) -0.013(10) -0.039(11)
C38 0.084(15) 0.078(14) 0.071(13) -0.004(11) 0.004(11) -0.031(12)
C39 0.092(15) 0.057(11) 0.052(11) 0.018(9) 0.003(10) 0.002(11)
C40 0.042(9) 0.045(9) 0.060(10) 0.010(8) 0.008(8) 0.002(7)

loop_
_atom_type_symbol
_atom_type_description
_atom_type_scat_dispersion_real
_atom_type_scat_dispersion_imag
_atom_type_scat_source
Fe Fe 0.3463 0.8444 'International Tables Vol C Tables 4.2.6.8 and 6.1.1.4'
Se Se -0.0929 2.2259 'International Tables Vol C Tables 4.2.6.8 and 6.1.1.4'
P P 0.1023 0.0942 'International Tables Vol C Tables 4.2.6.8 and 6.1.1.4'
O O 0.0106 0.0060 'International Tables Vol C Tables 4.2.6.8 and 6.1.1.4'
C C 0.0033 0.0016 'International Tables Vol C Tables 4.2.6.8 and 6.1.1.4'
H H 0.0000 0.0000 'International Tables Vol C Tables 4.2.6.8 and 6.1.1.4'
Cl Cl 0.1484 0.1585 'International Tables Vol C Tables 4.2.6.8 and 6.1.1.4'

loop_
_geom_angle_atom_site_label_1
_geom_angle_atom_site_label_2
_geom_angle_atom_site_label_3
_geom_angle
_geom_angle_site_symmetry_1
_geom_angle_site_symmetry_3
_geom_angle_publ_flag
C7 Fe1 C8 89.9(9) . . ?
C7 Fe1 C6 104.4(9) . . ?
C8 Fe1 C6 97.2(11) . . ?
C7 Fe1 Se1 98.7(5) . . ?
C8 Fe1 Se1 110.6(8) . . ?
C6 Fe1 Se1 143.7(6) . . ?
C7 Fe1 Fe2 153.8(5) . . ?
C8 Fe1 Fe2 107.6(8) . . ?
C6 Fe1 Fe2 92.9(7) . . ?
Se1 Fe1 Fe2 57.22(7) . . ?
C7 Fe1 Fe3 100.6(5) . . ?
C8 Fe1 Fe3 164.6(8) . . ?
C6 Fe1 Fe3 91.2(7) . . ?
Se1 Fe1 Fe3 56.95(7) . . ?
Fe2 Fe1 Fe3 58.87(8) . . ?
C5 Fe2 C4 86.0(7) . . ?
C5 Fe2 C1 82.3(7) . . ?
C4 Fe2 C1 167.7(7) . . ?
C5 Fe2 P1 101.9(6) . . ?
C4 Fe2 P1 91.5(5) . . ?
C1 Fe2 P1 87.1(4) . . ?
C5 Fe2 Se1 161.4(6) . . ?
C4 Fe2 Se1 99.8(5) . . ?
C1 Fe2 Se1 92.6(5) . . ?
P1 Fe2 Se1 95.68(13) . . ?
C5 Fe2 Fe3 106.9(6) . . ?
C4 Fe2 Fe3 137.6(6) . . ?
C1 Fe2 Fe3 51.0(5) . . ?
P1 Fe2 Fe3 123.22(14) . . ?
Se1 Fe2 Fe3 57.27(7) . . ?
C5 Fe2 Fe1 109.6(5) . . ?
C4 Fe2 Fe1 76.7(6) . . ?
C1 Fe2 Fe1 111.0(5) . . ?
P1 Fe2 Fe1 145.28(14) . . ?
Se1 Fe2 Fe1 55.59(7) . . ?
Fe3 Fe2 Fe1 60.90(8) . . ?
C3 Fe3 C2 85.7(8) . . ?
C3 Fe3 C1 166.1(7) . . ?
C2 Fe3 C1 82.3(7) . . ?
C3 Fe3 P2 91.3(6) . . ?
C2 Fe3 P2 103.8(5) . . ?
C1 Fe3 P2 84.9(5) . . ?
C3 Fe3 Se1 102.5(5) . . ?
C2 Fe3 Se1 158.4(5) . . ?
C1 Fe3 Se1 91.2(4) . . ?
P2 Fe3 Se1 96.04(12) . . ?
C3 Fe3 Fe2 141.9(5) . . ?
C2 Fe3 Fe2 104.2(5) . . ?
C1 Fe3 Fe2 49.1(4) . . ?
P2 Fe3 Fe2 120.54(13) . . ?
Se1 Fe3 Fe2 57.29(7) . . ?
C3 Fe3 Fe1 81.7(5) . . ?
C2 Fe3 Fe1 107.3(5) . . ?
C1 Fe3 Fe1 108.5(5) . . ?
P2 Fe3 Fe1 147.48(14) . . ?
Se1 Fe3 Fe1 55.36(8) . . ?
Fe2 Fe3 Fe1 60.24(8) . . ?
Fe1 Se1 Fe3 67.69(8) . . ?
Fe1 Se1 Fe2 67.19(9) . . ?
Fe3 Se1 Fe2 65.44(8) . . ?
C23 P1 C17 102.3(7) . . ?
C23 P1 C9 101.9(7) . . ?
C17 P1 C9 102.8(7) . . ?
C23 P1 Fe2 118.2(6) . . ?
C17 P1 Fe2 110.5(5) . . ?
C9 P1 Fe2 118.9(5) . . ?
C29 P2 C35 103.4(6) . . ?
C29 P2 C16 103.1(7) . . ?
C35 P2 C16 101.4(7) . . ?
C29 P2 Fe3 110.6(5) . . ?
C35 P2 Fe3 117.0(5) . . ?
C16 P2 Fe3 119.4(5) . . ?
O1 C1 Fe2 141.3(13) . . ?
O1 C1 Fe3 138.1(12) . . ?
Fe2 C1 Fe3 80.0(6) . . ?
O2 C2 Fe3 178.9(15) . . ?
O3 C3 Fe3 170.6(14) . . ?
O4 C4 Fe2 172.3(15) . . ?
O5 C5 Fe2 177.2(17) . . ?
O6 C6 Fe1 178(2) . . ?
O7 C7 Fe1 175.7(14) . . ?
O8 C8 Fe1 174(2) . . ?
C10 C9 P1 116.6(9) . . ?
C15 C10 C11 118.4(14) . . ?
C15 C10 C9 117.9(13) . . ?
C11 C10 C9 123.7(13) . . ?
C12 C11 C10 116.3(14) . . ?
C12 C11 C16 119.0(13) . . ?
C10 C11 C16 124.7(14) . . ?
C13 C12 C11 124.2(15) . . ?
C12 C13 C14 119.0(17) . . ?
C15 C14 C13 118.9(16) . . ?
C14 C15 C10 123.1(14) . . ?
C11 C16 P2 118.1(10) . . ?
C18 C17 C22 119.0(18) . . ?
C18 C17 P1 117.7(14) . . ?
C22 C17 P1 122.5(15) . . ?
C17 C18 C19 121(2) . . ?
C20 C19 C18 120(2) . . ?
C21 C20 C19 118(2) . . ?
C22 C21 C20 124(2) . . ?
C21 C22 C17 118(2) . . ?
C28 C23 C24 115.8(15) . . ?
C28 C23 P1 122.2(14) . . ?
C24 C23 P1 121.7(12) . . ?
C23 C24 C25 121.4(17) . . ?
C26 C25 C24 117(2) . . ?
C27 C26 C25 121.9(19) . . ?
C26 C27 C28 119(2) . . ?
C27 C28 C23 124(2) . . ?
C30 C29 C34 117.2(14) . . ?
C30 C29 P2 124.1(12) . . ?
C34 C29 P2 118.7(12) . . ?
C29 C30 C31 120.3(17) . . ?
C32 C31 C30 121.3(18) . . ?
C31 C32 C33 118.2(16) . . ?
C34 C33 C32 121.6(18) . . ?
C33 C34 C29 121.4(16) . . ?
C36 C35 C40 120.1(14) . . ?
C36 C35 P2 120.6(12) . . ?
C40 C35 P2 119.1(11) . . ?
C35 C36 C37 119.9(16) . . ?
C36 C37 C38 119.6(17) . . ?
C37 C38 C39 119.7(18) . . ?
C40 C39 C38 120.7(16) . . ?
C39 C40 C35 119.6(15) . . ?
C2S C1S Cl3S 86(8) 3_666 3_666 ?
C2S C1S Cl4S 80(3) 3_666 3_666 ?
Cl3S C1S Cl4S 163(9) 3_666 3_666 ?
C2S C1S Cl2S 75(4) 3_666 . ?
Cl3S C1S Cl2S 122(5) 3_666 . ?
Cl4S C1S Cl2S 64(2) 3_666 . ?
C2S C1S Cl1S 74(4) 3_666 . ?
Cl3S C1S Cl1S 118(5) 3_666 . ?
Cl4S C1S Cl1S 49(2) 3_666 . ?
Cl2S C1S Cl1S 108.9(4) . . ?
Cl4S Cl1S C1S 57(2) 3_666 . ?
Cl4S Cl1S C2S 64.6(17) 3_666 3_666 ?
C1S Cl1S C2S 39(4) . 3_666 ?
Cl4S Cl2S C1S 51.5(18) 3_666 . ?
Cl4S Cl2S C2S 58.3(12) 3_666 3_666 ?
C1S Cl2S C2S 38(4) . 3_666 ?
C1S C2S Cl3S 51(3) 3_666 . ?
C1S C2S Cl4S 58(3) 3_666 . ?
Cl3S C2S Cl4S 109.0(2) . . ?
C1S C2S Cl1S 67(3) 3_666 3_666 ?
Cl3S C2S Cl1S 97(2) . 3_666 ?
Cl4S C2S Cl1S 45(2) . 3_666 ?
C1S C2S Cl2S 66(3) 3_666 3_666 ?
Cl3S C2S Cl2S 99(3) . 3_666 ?
Cl4S C2S Cl2S 58(3) . 3_666 ?
Cl1S C2S Cl2S 102(2) 3_666 3_666 ?
C1S Cl3S C2S 43(5) 3_666 . ?
Cl1S Cl4S C1S 75(2) 3_666 3_666 ?
Cl1S Cl4S Cl2S 133(3) 3_666 3_666 ?
C1S Cl4S Cl2S 64.6(19) 3_666 3_666 ?
Cl1S Cl4S C2S 71(3) 3_666 . ?
C1S Cl4S C2S 42(5) 3_666 . ?
Cl2S Cl4S C2S 64(3) 3_666 . ?

loop_
_geom_bond_atom_site_label_1
_geom_bond_atom_site_label_2
_geom_bond_distance
_geom_bond_site_symmetry_2
_geom_bond_publ_flag
Fe1 C7 1.735(18) . ?
Fe1 C8 1.78(2) . ?
Fe1 C6 1.79(2) . ?
Fe1 Se1 2.318(3) . ?
Fe1 Fe2 2.590(3) . ?
Fe1 Fe3 2.606(3) . ?
Fe2 C5 1.784(18) . ?
Fe2 C4 1.773(17) . ?
Fe2 C1 1.959(16) . ?
Fe2 P1 2.221(4) . ?
Fe2 Se1 2.362(2) . ?
Fe2 Fe3 2.553(3) . ?
Fe3 C3 1.758(16) . ?
Fe3 C2 1.796(17) . ?
Fe3 C1 2.014(16) . ?
Fe3 P2 2.238(4) . ?
Fe3 Se1 2.361(2) . ?
P1 C23 1.814(15) . ?
P1 C17 1.834(17) . ?
P1 C9 1.838(14) . ?
P2 C29 1.802(14) . ?
P2 C35 1.849(14) . ?
P2 C16 1.845(14) . ?
O1 C1 1.164(17) . ?
O2 C2 1.125(18) . ?
O3 C3 1.167(17) . ?
O4 C4 1.167(17) . ?
O5 C5 1.133(19) . ?
O6 C6 1.14(2) . ?
O7 C7 1.167(19) . ?
O8 C8 1.13(2) . ?
C9 C10 1.544(19) . ?
C10 C15 1.392(19) . ?
C10 C11 1.42(2) . ?
C11 C12 1.39(2) . ?
C11 C16 1.490(19) . ?
C12 C13 1.35(2) . ?
C13 C14 1.39(2) . ?
C14 C15 1.36(2) . ?
C17 C18 1.40(2) . ?
C17 C22 1.38(2) . ?
C18 C19 1.37(3) . ?
C19 C20 1.41(3) . ?
C20 C21 1.33(3) . ?
C21 C22 1.39(3) . ?
C23 C28 1.38(2) . ?
C23 C24 1.39(2) . ?
C24 C25 1.42(2) . ?
C25 C26 1.39(3) . ?
C26 C27 1.34(3) . ?
C27 C28 1.34(2) . ?
C29 C30 1.37(2) . ?
C29 C34 1.40(2) . ?
C30 C31 1.43(2) . ?
C31 C32 1.34(3) . ?
C32 C33 1.38(3) . ?
C33 C34 1.36(2) . ?
C35 C36 1.38(2) . ?
C35 C40 1.37(2) . ?
C36 C37 1.37(2) . ?
C37 C38 1.39(3) . ?
C38 C39 1.36(2) . ?
C39 C40 1.38(2) . ?
C1S C2S 1.20(13) 3_666 ?
C1S Cl3S 1.39(7) 3_666 ?
C1S Cl4S 1.54(5) 3_666 ?
C1S Cl2S 1.778(5) . ?
C1S Cl1S 1.779(5) . ?
Cl1S Cl4S 1.38(6) 3_666 ?
Cl1S C2S 1.85(5) 3_666 ?
Cl2S Cl4S 1.77(6) 3_666 ?
Cl2S C2S 1.87(5) 3_666 ?
C2S C1S 1.20(13) 3_666 ?
C2S Cl3S 1.778(3) . ?
C2S Cl4S 1.776(3) . ?
C2S Cl1S 1.85(5) 3_666 ?
C2S Cl2S 1.87(5) 3_666 ?
Cl3S C1S 1.39(7) 3_666 ?
Cl4S Cl1S 1.38(6) 3_666 ?
Cl4S C1S 1.54(5) 3_666 ?
Cl4S Cl2S 1.77(6) 3_666 ?
